data_4037055
loop_
_publ_author_name
'Zhang, Haowei'
'Yang, Bing'
'Yang, Zhen'
'Lu, Hongjian'
'Li, Guigen'

_publ_section_title
;
 Asymmetric Synthesis of Chiral \a-Methyl-\a,\b-diamino Acid Derivatives
 via Group-Assisted Purification Chemistry Using N-Phosphonyl Imines and a
 Ni(II)-Complexed Alanine Schiff Base.
;
_journal_issue 17
_journal_name_full 'The Journal of organic chemistry'
_journal_page_first 7654
_journal_page_last 7661
_journal_paper_doi 10.1021/acs.joc.6b01385
_journal_volume 81
_journal_year 2016
_chemical_absolute_configuration r
_chemical_formula_sum 'C60.5 H57 Br Cl7 N6 Ni O4 P'
_chemical_formula_weight 1349.86
_space_group_IT_number 5
_space_group_name_Hall 'C 2y'
_space_group_name_H-M_alt 'C 1 2 1'
_symmetry_cell_setting monoclinic
_symmetry_space_group_name_H-M 'C 1 2 1'
_atom_sites_solution_hydrogens geom
_atom_sites_solution_primary direct
_atom_sites_solution_secondary difmap
_audit_creation_method SHELXL-97
_cell_angle_alpha 90.00
_cell_angle_beta 96.5880(10)
_cell_angle_gamma 90.00
_cell_formula_units_Z 4
_cell_length_a 15.6549(14)
_cell_length_b 18.4780(18)
_cell_length_c 21.6785(19)
_cell_measurement_reflns_used 530
_cell_measurement_temperature 298(2)
_cell_measurement_theta_max 20.148
_cell_measurement_theta_min 2.399
_cell_volume 6229.6(10)
_computing_cell_refinement 'Bruker SMART'
_computing_data_collection 'Bruker SMART'
_computing_data_reduction 'Bruker SAINT'
_computing_molecular_graphics 'Bruker SHELXTL'
_computing_publication_material 'Bruker SHELXTL'
_computing_structure_refinement 'SHELXL-97 (Sheldrick, 1997)'
_computing_structure_solution 'SHELXS-97 (Sheldrick, 1990)'
_diffrn_ambient_temperature 298(2)
_diffrn_measured_fraction_theta_full 0.997
_diffrn_measured_fraction_theta_max 0.997
_diffrn_measurement_device_type 'CCD area detector'
_diffrn_measurement_method 'phi and omega scans'
_diffrn_radiation_monochromator graphite
_diffrn_radiation_source 'fine-focus sealed tube'
_diffrn_radiation_type MoK\a
_diffrn_radiation_wavelength 0.71073
_diffrn_reflns_av_R_equivalents 0.0802
_diffrn_reflns_av_sigmaI/netI 0.1802
_diffrn_reflns_limit_h_max 10
_diffrn_reflns_limit_h_min -18
_diffrn_reflns_limit_k_max 21
_diffrn_reflns_limit_k_min -21
_diffrn_reflns_limit_l_max 25
_diffrn_reflns_limit_l_min -25
_diffrn_reflns_number 15413
_diffrn_reflns_theta_full 25.02
_diffrn_reflns_theta_max 25.02
_diffrn_reflns_theta_min 2.44
_exptl_absorpt_coefficient_mu 1.329
_exptl_absorpt_correction_T_max 0.6251
_exptl_absorpt_correction_T_min 0.5987
_exptl_absorpt_correction_type multi-scan
_exptl_absorpt_process_details sadabs
_exptl_crystal_colour red
_exptl_crystal_density_diffrn 1.439
_exptl_crystal_density_method 'not measured'
_exptl_crystal_description block
_exptl_crystal_F_000 2764
_exptl_crystal_size_max 0.43
_exptl_crystal_size_mid 0.40
_exptl_crystal_size_min 0.39
_refine_diff_density_max 0.623
_refine_diff_density_min -0.599
_refine_diff_density_rms 0.095
_refine_ls_abs_structure_details 'Flack H D (1983), Acta Cryst. A39, 876-881'
_refine_ls_abs_structure_Flack -0.009(15)
_refine_ls_extinction_method none
_refine_ls_goodness_of_fit_ref 1.073
_refine_ls_hydrogen_treatment mixed
_refine_ls_matrix_type full
_refine_ls_number_parameters 768
_refine_ls_number_reflns 10500
_refine_ls_number_restraints 1
_refine_ls_restrained_S_all 1.073
_refine_ls_R_factor_all 0.1712
_refine_ls_R_factor_gt 0.0807
_refine_ls_shift/su_max 0.001
_refine_ls_shift/su_mean 0.000
_refine_ls_structure_factor_coef Fsqd
_refine_ls_weighting_details 'calc w=1/[\s^2^(Fo^2^)+(0.0612P)^2^+0.0000P] where P=(Fo^2^+2Fc^2^)/3'
_refine_ls_weighting_scheme calc
_refine_ls_wR_factor_gt 0.1826
_refine_ls_wR_factor_ref 0.2071
_reflns_number_gt 5125
_reflns_number_total 10500
_reflns_threshold_expression >2sigma(I)
_cod_data_source_file jo6b01385_si_003.cif
_cod_data_source_block 160314c
_cod_depositor_comments
;
The following automatic conversions were performed:

data item '_symmetry_cell_setting' value 'Monoclinic' was changed to
'monoclinic' in accordance with the
/home/saulius/struct/COD-crude-data/automatic-downloads/DataCite-retrospective/ACS/depositions/lib/dictionaries/cif_core.dic
dictionary named 'cif_core.dic' version 2.4.2 last updated on
2011-04-26.

Automatic conversion script
Id: cif_fix_values 6909 2019-04-08 15:41:33Z antanas 
;
_cod_original_sg_symbol_H-M C2
_cod_original_formula_sum 'C60.50 H57 Br Cl7 N6 Ni O4 P'
_cod_database_code 4037055

loop_
_symmetry_equiv_pos_as_xyz
'x, y, z'
'-x, y, -z'
'x+1/2, y+1/2, z'
'-x+1/2, y+1/2, -z'

loop_
_atom_site_label
_atom_site_type_symbol
_atom_site_fract_x
_atom_site_fract_y
_atom_site_fract_z
_atom_site_U_iso_or_equiv
_atom_site_adp_type
_atom_site_occupancy
_atom_site_symmetry_multiplicity
_atom_site_calc_flag
_atom_site_refinement_flags
_atom_site_disorder_assembly
_atom_site_disorder_group
Ni1 Ni 0.43460(4) 0.57486(4) 0.57377(3) 0.0466(2) Uani 1 1 d . . .
Br1 Br 0.54953(4) 0.53800(4) 0.74573(3) 0.0670(2) Uani 1 1 d . . .
P1 P 0.49914(11) 0.80657(9) 0.77803(7) 0.0522(5) Uani 1 1 d . . .
Cl1 Cl 0.5363(2) 0.0740(3) 0.7184(2) 0.2137(18) Uani 1 1 d . . .
Cl2 Cl 0.46233(19) -0.0055(3) 0.61517(18) 0.226(2) Uani 1 1 d . . .
Cl3 Cl 0.9082(5) 0.5538(6) 0.8670(4) 0.288(5) Uani 0.676(4) 1 d P A 1
Cl4 Cl 0.7443(4) 0.4889(4) 0.8406(4) 0.264(4) Uani 0.676(4) 1 d P A 1
Cl3' Cl 0.9669(8) 0.5284(8) 0.9503(6) 0.217(5) Uani 0.324(4) 1 d P . 2
Cl4' Cl 0.8618(10) 0.4847(10) 0.8533(8) 0.257(8) Uani 0.324(4) 1 d P A 2
Cl5 Cl 0.5972(3) 0.2637(3) 0.7163(3) 0.286(3) Uani 1 1 d . . .
Cl6 Cl 0.7232(4) 0.3663(4) 0.7361(3) 0.321(3) Uani 1 1 d . . .
Cl7 Cl 0.1140(4) 0.7011(3) 0.5594(3) 0.164(3) Uani 0.50 1 d P . .
Cl8 Cl -0.0325(5) 0.6943(5) 0.4802(4) 0.214(4) Uani 0.50 1 d P . .
N1 N 0.4819(3) 0.4839(3) 0.5852(2) 0.0580(16) Uani 1 1 d . . .
N2 N 0.3264(3) 0.5269(3) 0.5671(2) 0.0576(15) Uani 1 1 d . . .
N3 N 0.5337(3) 0.6254(2) 0.59717(18) 0.0422(13) Uani 1 1 d . . .
N4 N 0.4744(3) 0.7736(3) 0.70712(19) 0.0515(15) Uani 1 1 d . . .
H4 H 0.4487 0.8020 0.6796 0.062 Uiso 1 1 calc R . .
N5 N 0.6018(3) 0.7887(3) 0.7978(2) 0.0583(16) Uani 1 1 d . . .
N6 N 0.4640(3) 0.7546(3) 0.8331(2) 0.0611(16) Uani 1 1 d . . .
O1 O 0.4425(3) 0.3682(3) 0.6150(3) 0.116(2) Uani 1 1 d . . .
O2 O 0.3820(2) 0.6636(2) 0.55244(16) 0.0503(12) Uani 1 1 d . . .
O3 O 0.3949(3) 0.7814(2) 0.57572(17) 0.0642(13) Uani 1 1 d . . .
O4 O 0.4668(3) 0.8828(2) 0.77586(19) 0.0693(14) Uani 1 1 d . . .
C1 C 0.4267(4) 0.4313(4) 0.5962(3) 0.070(2) Uani 1 1 d . . .
C2 C 0.3366(4) 0.4573(4) 0.5882(3) 0.070(2) Uani 1 1 d . . .
C3 C 0.2640(4) 0.4187(4) 0.5998(4) 0.090(3) Uani 1 1 d . . .
H3 H 0.2714 0.3732 0.6179 0.108 Uiso 1 1 calc R . .
C4 C 0.1819(4) 0.4444(4) 0.5858(4) 0.086(3) Uani 1 1 d . . .
H4A H 0.1344 0.4163 0.5922 0.103 Uiso 1 1 calc R . .
C5 C 0.1720(4) 0.5157(4) 0.5612(3) 0.084(3) Uani 1 1 d . . .
H5 H 0.1183 0.5358 0.5491 0.101 Uiso 1 1 calc R . .
C6 C 0.2495(4) 0.5544(4) 0.5563(3) 0.069(2) Uani 1 1 d . . .
H6 H 0.2449 0.6027 0.5445 0.083 Uiso 1 1 calc R . .
C7 C 0.5688(4) 0.4685(4) 0.5837(3) 0.061(2) Uani 1 1 d . . .
C8 C 0.6326(3) 0.5239(3) 0.5912(3) 0.0542(19) Uani 1 1 d . . .
C9 C 0.7176(4) 0.5030(4) 0.5883(3) 0.062(2) Uani 1 1 d . . .
H9 H 0.7608 0.5374 0.5963 0.074 Uiso 1 1 calc R . .
C10 C 0.7403(5) 0.4326(4) 0.5741(3) 0.083(3) Uani 1 1 d . . .
H10 H 0.7975 0.4193 0.5740 0.099 Uiso 1 1 calc R . .
C11 C 0.6765(4) 0.3849(4) 0.5605(3) 0.084(3) Uani 1 1 d . . .
H11 H 0.6900 0.3392 0.5465 0.101 Uiso 1 1 calc R . .
C12 C 0.5971(4) 0.3994(4) 0.5660(3) 0.071(2) Uani 1 1 d . . .
H12 H 0.5565 0.3629 0.5579 0.086 Uiso 1 1 calc R . .
C13 C 0.6126(3) 0.5998(3) 0.6045(2) 0.0431(17) Uani 1 1 d . . .
C14 C 0.6930(3) 0.6436(3) 0.6276(2) 0.0460(17) Uani 1 1 d . . .
C15 C 0.7273(4) 0.6426(4) 0.6900(3) 0.0583(19) Uani 1 1 d . . .
H15 H 0.7006 0.6176 0.7197 0.070 Uiso 1 1 calc R . .
C16 C 0.8043(4) 0.6813(4) 0.7059(3) 0.072(2) Uani 1 1 d . . .
H16 H 0.8288 0.6807 0.7471 0.087 Uiso 1 1 calc R . .
C17 C 0.8434(4) 0.7184(4) 0.6656(3) 0.069(2) Uani 1 1 d . . .
H17 H 0.8923 0.7451 0.6792 0.083 Uiso 1 1 calc R . .
C18 C 0.8136(4) 0.7180(4) 0.6047(3) 0.062(2) Uani 1 1 d . . .
H18 H 0.8444 0.7412 0.5762 0.074 Uiso 1 1 calc R . .
C19 C 0.7372(4) 0.6831(3) 0.5846(3) 0.0536(19) Uani 1 1 d . . .
H19 H 0.7147 0.6854 0.5430 0.064 Uiso 1 1 calc R . .
C20 C 0.4219(4) 0.7191(3) 0.5777(2) 0.0450(17) Uani 1 1 d . . .
C21 C 0.5096(3) 0.7017(3) 0.6164(2) 0.0450(17) Uani 1 1 d . . .
C22 C 0.4929(4) 0.7003(3) 0.6878(2) 0.0441(17) Uani 1 1 d . . .
H22 H 0.5462 0.6847 0.7123 0.053 Uiso 1 1 calc R . .
C23 C 0.4220(4) 0.6481(3) 0.7010(2) 0.0499(17) Uani 1 1 d . . .
C24 C 0.4391(3) 0.5748(4) 0.7269(2) 0.0563(17) Uani 1 1 d . . .
C25 C 0.3712(4) 0.5303(4) 0.7393(3) 0.069(2) Uani 1 1 d . . .
H25 H 0.3818 0.4839 0.7550 0.083 Uiso 1 1 calc R . .
C26 C 0.2867(4) 0.5564(4) 0.7278(3) 0.078(2) Uani 1 1 d . . .
H26 H 0.2413 0.5268 0.7359 0.093 Uiso 1 1 calc R . .
C27 C 0.2695(4) 0.6265(4) 0.7041(3) 0.066(2) Uani 1 1 d . . .
H27 H 0.2133 0.6437 0.6988 0.079 Uiso 1 1 calc R . .
C28 C 0.3334(4) 0.6680(4) 0.6894(3) 0.0552(19) Uani 1 1 d . . .
H28 H 0.3197 0.7124 0.6706 0.066 Uiso 1 1 calc R . .
C29 C 0.5701(4) 0.7641(3) 0.6040(3) 0.0519(18) Uani 1 1 d . . .
H29A H 0.5944 0.7551 0.5660 0.078 Uiso 1 1 calc R . .
H29B H 0.6154 0.7676 0.6377 0.078 Uiso 1 1 calc R . .
H29C H 0.5383 0.8086 0.6005 0.078 Uiso 1 1 calc R . .
C30 C 0.6132(4) 0.7480(3) 0.8573(3) 0.060(2) Uani 1 1 d . . .
H30 H 0.6155 0.7829 0.8915 0.072 Uiso 1 1 calc R . .
C31 C 0.5331(4) 0.7044(4) 0.8574(3) 0.062(2) Uani 1 1 d . . .
H31 H 0.5351 0.6645 0.8277 0.075 Uiso 1 1 calc R . .
C32 C 0.5275(5) 0.6720(4) 0.9222(3) 0.078(3) Uani 1 1 d . . .
H32A H 0.4744 0.6451 0.9228 0.094 Uiso 1 1 calc R . .
H32B H 0.5295 0.7100 0.9532 0.094 Uiso 1 1 calc R . .
C33 C 0.6069(5) 0.6208(4) 0.9351(3) 0.086(3) Uani 1 1 d . . .
H33A H 0.6085 0.6011 0.9767 0.103 Uiso 1 1 calc R . .
H33B H 0.6007 0.5807 0.9061 0.103 Uiso 1 1 calc R . .
C34 C 0.6883(5) 0.6587(4) 0.9292(3) 0.089(3) Uani 1 1 d . . .
H34A H 0.7346 0.6235 0.9340 0.107 Uiso 1 1 calc R . .
H34B H 0.6986 0.6931 0.9630 0.107 Uiso 1 1 calc R . .
C35 C 0.6927(5) 0.6992(4) 0.8681(3) 0.075(2) Uani 1 1 d . . .
H35A H 0.6933 0.6651 0.8342 0.090 Uiso 1 1 calc R . .
H35B H 0.7446 0.7281 0.8705 0.090 Uiso 1 1 calc R . .
C36 C 0.6714(4) 0.8331(4) 0.7773(3) 0.068(2) Uani 1 1 d . . .
H36A H 0.6500 0.8570 0.7388 0.081 Uiso 1 1 calc R . .
H36B H 0.7179 0.8013 0.7686 0.081 Uiso 1 1 calc R . .
C37 C 0.7082(4) 0.8911(4) 0.8242(3) 0.068(2) Uani 1 1 d . . .
C38 C 0.6526(5) 0.9402(4) 0.8477(3) 0.075(2) Uani 1 1 d . . .
H38 H 0.5937 0.9363 0.8358 0.090 Uiso 1 1 calc R . .
C39 C 0.6828(5) 0.9945(4) 0.8883(3) 0.077(2) Uani 1 1 d . . .
H39 H 0.6435 1.0261 0.9031 0.092 Uiso 1 1 calc R . .
C40 C 0.7619(5) 1.0028(4) 0.9060(3) 0.085(3) Uani 1 1 d . . .
H40 H 0.7794 1.0414 0.9318 0.102 Uiso 1 1 calc R . .
C41 C 0.8281(5) 0.9522(4) 0.8865(3) 0.076(2) Uani 1 1 d . . .
C42 C 0.7969(5) 0.8971(4) 0.8435(3) 0.072(2) Uani 1 1 d . . .
C43 C 0.8576(5) 0.8484(4) 0.8209(3) 0.082(3) Uani 1 1 d . . .
H43 H 0.8412 0.8118 0.7926 0.098 Uiso 1 1 calc R . .
C44 C 0.9425(5) 0.8602(5) 0.8443(4) 0.093(3) Uani 1 1 d . . .
H44 H 0.9839 0.8301 0.8305 0.112 Uiso 1 1 calc R . .
C45 C 0.9704(5) 0.9140(5) 0.8871(4) 0.097(3) Uani 1 1 d . . .
H45 H 1.0284 0.9175 0.9018 0.117 Uiso 1 1 calc R . .
C46 C 0.9163(5) 0.9587(5) 0.9064(3) 0.087(3) Uani 1 1 d . . .
H46 H 0.9357 0.9956 0.9337 0.105 Uiso 1 1 calc R . .
C47 C 0.3757(4) 0.7405(4) 0.8369(3) 0.065(2) Uani 1 1 d . . .
H47A H 0.3674 0.6885 0.8384 0.078 Uiso 1 1 calc R . .
H47B H 0.3426 0.7582 0.7994 0.078 Uiso 1 1 calc R . .
C48 C 0.3392(4) 0.7752(4) 0.8941(3) 0.072(2) Uani 1 1 d . . .
C49 C 0.3875(5) 0.8218(4) 0.9290(3) 0.081(3) Uani 1 1 d . . .
H49 H 0.4434 0.8319 0.9211 0.097 Uiso 1 1 calc R . .
C50 C 0.3512(5) 0.8568(4) 0.9795(3) 0.088(3) Uani 1 1 d . . .
H50 H 0.3831 0.8897 1.0052 0.106 Uiso 1 1 calc R . .
C51 C 0.2701(5) 0.8405(5) 0.9883(3) 0.095(3) Uani 1 1 d . . .
H51 H 0.2478 0.8631 1.0213 0.114 Uiso 1 1 calc R . .
C52 C 0.2184(5) 0.7951(5) 0.9543(3) 0.092(3) Uani 1 1 d . . .
C53 C 0.2519(5) 0.7579(4) 0.9049(3) 0.084(3) Uani 1 1 d . . .
C54 C 0.2020(5) 0.7072(4) 0.8717(3) 0.089(3) Uani 1 1 d . . .
H54 H 0.2263 0.6811 0.8414 0.107 Uiso 1 1 calc R . .
C55 C 0.1197(6) 0.6928(5) 0.8805(4) 0.102(3) Uani 1 1 d . . .
H55 H 0.0857 0.6620 0.8541 0.122 Uiso 1 1 calc R . .
C56 C 0.0854(6) 0.7289(5) 0.9350(4) 0.112(3) Uani 1 1 d . . .
H56 H 0.0305 0.7187 0.9451 0.135 Uiso 1 1 calc R . .
C57 C 0.1368(5) 0.7766(5) 0.9686(4) 0.102(3) Uani 1 1 d . . .
H57 H 0.1167 0.7980 1.0030 0.122 Uiso 1 1 calc R . .
C58 C 0.4512(6) 0.0215(7) 0.6895(5) 0.159(5) Uani 1 1 d . . .
H58A H 0.3983 0.0487 0.6897 0.191 Uiso 1 1 calc R . .
H58B H 0.4478 -0.0207 0.7157 0.191 Uiso 1 1 calc R . .
C59 C 0.8185(9) 0.5451(10) 0.8160(7) 0.137(6) Uani 0.676(4) 1 d P A 1
H59A H 0.7928 0.5925 0.8083 0.165 Uiso 0.676(4) 1 calc PR A 1
H59B H 0.8346 0.5271 0.7769 0.165 Uiso 0.676(4) 1 calc PR A 1
C59' C 0.901(3) 0.563(3) 0.889(3) 0.21(3) Uani 0.324(4) 1 d P A 2
H59C H 0.9331 0.5914 0.8621 0.254 Uiso 0.324(4) 1 calc PR A 2
H59D H 0.8555 0.5919 0.9030 0.254 Uiso 0.324(4) 1 calc PR A 2
C60 C 0.6161(7) 0.3547(6) 0.7229(6) 0.145(4) Uani 1 1 d . . .
H60A H 0.5935 0.3793 0.6849 0.174 Uiso 1 1 calc R . .
H60B H 0.5884 0.3745 0.7570 0.174 Uiso 1 1 calc R . .
C61 C 0.0049(18) 0.6935(17) 0.5577(13) 0.190(13) Uani 0.50 1 d P . .
H61A H -0.0186 0.7336 0.5783 0.228 Uiso 0.50 1 d PR . .
H61B H -0.0110 0.6496 0.5772 0.228 Uiso 0.50 1 d PR . .

loop_
_atom_site_aniso_label
_atom_site_aniso_U_11
_atom_site_aniso_U_22
_atom_site_aniso_U_33
_atom_site_aniso_U_23
_atom_site_aniso_U_13
_atom_site_aniso_U_12
Ni1 0.0466(4) 0.0433(4) 0.0512(4) -0.0009(4) 0.0118(3) -0.0031(4)
Br1 0.0880(4) 0.0493(4) 0.0655(4) 0.0133(3) 0.0161(3) 0.0076(4)
P1 0.0742(10) 0.0437(9) 0.0408(8) -0.0030(7) 0.0149(8) 0.0059(9)
Cl1 0.157(2) 0.223(4) 0.256(4) 0.014(4) 0.007(3) -0.037(3)
Cl2 0.116(2) 0.364(6) 0.206(3) -0.050(3) 0.056(2) -0.037(3)
Cl3 0.237(6) 0.269(10) 0.373(9) -0.062(8) 0.104(6) -0.021(7)
Cl4 0.229(6) 0.235(7) 0.316(8) -0.021(6) -0.021(6) 0.075(5)
Cl3' 0.222(10) 0.184(11) 0.258(11) 0.031(10) 0.092(9) -0.004(9)
Cl4' 0.261(15) 0.219(16) 0.301(16) -0.020(13) 0.073(13) 0.000(13)
Cl5 0.289(5) 0.205(5) 0.346(6) 0.024(5) -0.042(5) 0.052(4)
Cl6 0.278(5) 0.312(7) 0.347(7) 0.072(6) -0.073(5) 0.013(5)
Cl7 0.179(5) 0.122(5) 0.197(5) 0.003(4) 0.042(4) 0.032(4)
Cl8 0.184(8) 0.217(8) 0.245(9) -0.002(8) 0.040(7) -0.006(6)
N1 0.046(3) 0.051(3) 0.080(3) -0.008(3) 0.019(3) -0.019(3)
N2 0.055(3) 0.048(3) 0.072(3) 0.005(3) 0.018(2) -0.001(3)
N3 0.048(3) 0.038(3) 0.043(2) -0.001(2) 0.015(2) -0.001(2)
N4 0.073(3) 0.042(3) 0.040(2) -0.006(2) 0.007(2) 0.001(3)
N5 0.084(3) 0.046(3) 0.045(3) -0.002(2) 0.009(3) 0.002(3)
N6 0.080(3) 0.052(3) 0.053(3) 0.002(3) 0.014(3) 0.016(3)
O1 0.097(4) 0.071(4) 0.180(5) 0.034(4) 0.021(4) -0.020(3)
O2 0.058(2) 0.046(3) 0.047(2) -0.0013(19) 0.0081(18) -0.002(2)
O3 0.083(3) 0.047(3) 0.063(2) 0.007(2) 0.010(2) 0.001(2)
O4 0.093(3) 0.047(3) 0.068(3) -0.014(2) 0.010(2) 0.013(2)
C1 0.064(4) 0.050(4) 0.097(5) 0.004(4) 0.018(4) -0.011(4)
C2 0.061(4) 0.059(4) 0.093(5) -0.002(4) 0.022(4) -0.013(4)
C3 0.080(5) 0.072(5) 0.121(6) 0.013(5) 0.020(5) -0.011(4)
C4 0.063(4) 0.070(5) 0.129(6) 0.018(5) 0.029(4) -0.017(4)
C5 0.064(4) 0.072(6) 0.121(6) 0.013(4) 0.028(4) -0.009(4)
C6 0.063(4) 0.058(5) 0.089(4) 0.007(4) 0.018(3) -0.006(3)
C7 0.045(4) 0.053(4) 0.088(5) -0.009(3) 0.018(3) -0.008(3)
C8 0.049(3) 0.047(4) 0.068(4) -0.006(3) 0.016(3) -0.008(3)
C9 0.054(4) 0.058(4) 0.075(4) -0.007(3) 0.014(3) -0.003(3)
C10 0.073(5) 0.068(5) 0.107(5) -0.011(4) 0.010(4) 0.012(4)
C11 0.076(5) 0.070(5) 0.107(6) -0.021(4) 0.012(4) 0.000(4)
C12 0.061(4) 0.053(4) 0.101(5) -0.020(4) 0.012(4) -0.004(4)
C13 0.038(3) 0.044(4) 0.049(3) 0.001(3) 0.015(3) -0.002(3)
C14 0.043(3) 0.042(3) 0.054(3) 0.001(3) 0.009(3) 0.000(3)
C15 0.051(3) 0.057(4) 0.068(4) -0.004(4) 0.014(3) -0.002(3)
C16 0.074(5) 0.070(5) 0.070(4) -0.015(4) -0.005(4) 0.009(4)
C17 0.060(4) 0.062(5) 0.085(5) -0.005(4) 0.003(4) -0.020(4)
C18 0.051(4) 0.059(4) 0.077(4) -0.003(4) 0.014(3) -0.003(3)
C19 0.047(4) 0.053(4) 0.061(4) -0.008(3) 0.010(3) -0.002(3)
C20 0.058(4) 0.038(4) 0.039(3) 0.004(3) 0.008(3) -0.005(3)
C21 0.046(3) 0.045(4) 0.047(3) -0.002(3) 0.019(3) -0.001(3)
C22 0.062(4) 0.033(3) 0.039(3) 0.003(3) 0.012(3) 0.000(3)
C23 0.056(3) 0.054(4) 0.043(3) 0.002(3) 0.022(3) -0.004(3)
C24 0.065(3) 0.062(4) 0.046(3) -0.005(3) 0.026(3) -0.017(4)
C25 0.075(4) 0.069(5) 0.070(4) 0.002(4) 0.035(3) -0.008(4)
C26 0.082(4) 0.071(6) 0.085(4) 0.012(4) 0.029(4) -0.027(4)
C27 0.062(4) 0.069(5) 0.070(4) 0.000(4) 0.026(3) 0.002(4)
C28 0.062(4) 0.054(4) 0.053(3) 0.002(3) 0.021(3) -0.002(3)
C29 0.071(4) 0.035(3) 0.054(3) 0.003(3) 0.024(3) -0.004(3)
C30 0.089(5) 0.041(4) 0.049(3) -0.001(3) 0.004(3) 0.004(4)
C31 0.087(5) 0.055(4) 0.046(3) 0.001(3) 0.013(3) 0.011(4)
C32 0.104(5) 0.075(5) 0.058(4) 0.007(4) 0.021(4) 0.005(4)
C33 0.116(6) 0.075(5) 0.066(4) 0.026(4) 0.009(4) 0.020(5)
C34 0.116(6) 0.069(5) 0.077(5) 0.000(4) -0.012(5) 0.015(5)
C35 0.092(5) 0.060(5) 0.071(4) -0.003(4) 0.005(4) 0.005(4)
C36 0.085(5) 0.061(5) 0.058(4) -0.003(4) 0.015(4) -0.008(4)
C37 0.088(5) 0.059(5) 0.059(4) 0.005(4) 0.012(4) -0.007(4)
C38 0.096(5) 0.058(5) 0.072(4) -0.012(4) 0.017(4) -0.004(4)
C39 0.097(5) 0.060(5) 0.074(4) -0.011(4) 0.012(4) -0.005(4)
C40 0.109(6) 0.066(5) 0.079(5) -0.010(4) 0.012(5) -0.016(5)
C41 0.095(5) 0.064(5) 0.071(4) 0.006(4) 0.008(4) -0.019(4)
C42 0.096(5) 0.060(5) 0.061(4) 0.008(4) 0.014(4) -0.014(4)
C43 0.086(5) 0.075(5) 0.085(5) 0.002(4) 0.016(4) -0.003(4)
C44 0.100(6) 0.086(6) 0.094(5) 0.002(5) 0.010(5) -0.004(5)
C45 0.103(6) 0.084(6) 0.100(6) 0.012(5) -0.004(5) 0.001(5)
C46 0.102(6) 0.084(6) 0.075(5) 0.000(4) 0.007(5) -0.018(5)
C47 0.079(4) 0.063(4) 0.057(4) -0.011(3) 0.023(3) 0.006(4)
C48 0.095(5) 0.071(5) 0.056(4) 0.003(4) 0.030(4) 0.015(4)
C49 0.103(5) 0.079(6) 0.065(4) -0.005(4) 0.027(4) 0.010(4)
C50 0.113(6) 0.085(6) 0.070(4) -0.013(4) 0.029(4) 0.015(5)
C51 0.124(6) 0.094(6) 0.074(5) -0.007(4) 0.039(5) 0.027(5)
C52 0.108(5) 0.098(6) 0.076(4) 0.000(5) 0.038(4) 0.025(5)
C53 0.098(5) 0.089(6) 0.071(4) -0.001(4) 0.035(4) 0.032(5)
C54 0.103(5) 0.090(6) 0.079(5) 0.006(4) 0.038(4) 0.020(5)
C55 0.112(6) 0.104(7) 0.094(5) 0.015(5) 0.030(5) 0.013(6)
C56 0.125(7) 0.117(8) 0.101(6) 0.005(6) 0.039(5) 0.020(6)
C57 0.116(6) 0.104(7) 0.091(5) 0.006(5) 0.035(5) 0.029(5)
C58 0.086(6) 0.211(13) 0.186(9) 0.045(9) 0.045(6) 0.010(7)
C59 0.145(11) 0.121(13) 0.152(12) 0.007(11) 0.045(10) 0.028(11)
C59' 0.20(4) 0.19(6) 0.25(5) -0.01(4) 0.07(4) 0.01(4)
C60 0.143(8) 0.114(8) 0.177(9) -0.007(8) 0.013(8) 0.000(7)
C61 0.20(3) 0.17(3) 0.21(3) 0.01(2) 0.05(2) 0.00(2)

loop_
_atom_type_symbol
_atom_type_description
_atom_type_scat_dispersion_real
_atom_type_scat_dispersion_imag
_atom_type_scat_source
C C 0.0033 0.0016 'International Tables Vol C Tables 4.2.6.8 and 6.1.1.4'
H H 0.0000 0.0000 'International Tables Vol C Tables 4.2.6.8 and 6.1.1.4'
N N 0.0061 0.0033 'International Tables Vol C Tables 4.2.6.8 and 6.1.1.4'
O O 0.0106 0.0060 'International Tables Vol C Tables 4.2.6.8 and 6.1.1.4'
P P 0.1023 0.0942 'International Tables Vol C Tables 4.2.6.8 and 6.1.1.4'
Cl Cl 0.1484 0.1585 'International Tables Vol C Tables 4.2.6.8 and 6.1.1.4'
Br Br -0.2901 2.4595 'International Tables Vol C Tables 4.2.6.8 and 6.1.1.4'
Ni Ni 0.3393 1.1124 'International Tables Vol C Tables 4.2.6.8 and 6.1.1.4'

loop_
_geom_angle_atom_site_label_1
_geom_angle_atom_site_label_2
_geom_angle_atom_site_label_3
_geom_angle
_geom_angle_site_symmetry_1
_geom_angle_site_symmetry_3
N3 Ni1 N1 96.5(2) . .
N3 Ni1 O2 87.47(18) . .
N1 Ni1 O2 173.11(19) . .
N3 Ni1 N2 167.65(19) . .
N1 Ni1 N2 85.7(2) . .
O2 Ni1 N2 91.58(19) . .
O4 P1 N5 120.9(3) . .
O4 P1 N4 106.0(2) . .
N5 P1 N4 106.5(2) . .
O4 P1 N6 115.1(3) . .
N5 P1 N6 95.2(2) . .
N4 P1 N6 113.0(2) . .
C59' Cl3' Cl3' 154(2) . 2_757
Cl8 Cl7 C61 34.5(10) 2_556 .
C61 Cl8 Cl8 100.0(19) 2_556 2_556
C61 Cl8 Cl7 87.0(19) 2_556 2_556
Cl8 Cl8 Cl7 171.5(11) 2_556 2_556
C61 Cl8 C61 133.9(14) 2_556 .
Cl8 Cl8 C61 33.9(11) 2_556 .
Cl7 Cl8 C61 139.0(12) 2_556 .
C1 N1 C7 120.6(5) . .
C1 N1 Ni1 115.4(4) . .
C7 N1 Ni1 124.1(4) . .
C6 N2 C2 119.8(5) . .
C6 N2 Ni1 128.9(5) . .
C2 N2 Ni1 110.1(4) . .
C13 N3 C21 123.8(4) . .
C13 N3 Ni1 127.1(4) . .
C21 N3 Ni1 108.6(3) . .
C22 N4 P1 125.2(4) . .
C22 N4 H4 117.4 . .
P1 N4 H4 117.4 . .
C36 N5 C30 121.6(5) . .
C36 N5 P1 122.9(4) . .
C30 N5 P1 110.1(4) . .
C47 N6 C31 122.9(5) . .
C47 N6 P1 123.3(4) . .
C31 N6 P1 109.1(4) . .
C20 O2 Ni1 114.5(3) . .
O1 C1 N1 128.8(6) . .
O1 C1 C2 119.4(6) . .
N1 C1 C2 111.7(6) . .
N2 C2 C3 118.4(6) . .
N2 C2 C1 114.7(6) . .
C3 C2 C1 127.0(7) . .
C4 C3 C2 123.3(7) . .
C4 C3 H3 118.4 . .
C2 C3 H3 118.4 . .
C3 C4 C5 117.5(7) . .
C3 C4 H4A 121.2 . .
C5 C4 H4A 121.2 . .
C6 C5 C4 115.9(6) . .
C6 C5 H5 122.1 . .
C4 C5 H5 122.1 . .
N2 C6 C5 124.7(6) . .
N2 C6 H6 117.7 . .
C5 C6 H6 117.7 . .
N1 C7 C12 121.7(5) . .
N1 C7 C8 121.7(6) . .
C12 C7 C8 116.1(5) . .
C9 C8 C7 117.2(6) . .
C9 C8 C13 119.8(5) . .
C7 C8 C13 122.9(5) . .
C10 C9 C8 122.5(6) . .
C10 C9 H9 118.7 . .
C8 C9 H9 118.7 . .
C11 C10 C9 117.4(7) . .
C11 C10 H10 121.3 . .
C9 C10 H10 121.3 . .
C12 C11 C10 123.1(7) . .
C12 C11 H11 118.5 . .
C10 C11 H11 118.5 . .
C11 C12 C7 123.0(7) . .
C11 C12 H12 118.5 . .
C7 C12 H12 118.5 . .
N3 C13 C8 122.5(5) . .
N3 C13 C14 125.1(5) . .
C8 C13 C14 112.5(4) . .
C15 C14 C19 118.6(5) . .
C15 C14 C13 121.3(5) . .
C19 C14 C13 120.0(5) . .
C14 C15 C16 116.9(6) . .
C14 C15 H15 121.5 . .
C16 C15 H15 121.5 . .
C17 C16 C15 123.5(6) . .
C17 C16 H16 118.3 . .
C15 C16 H16 118.3 . .
C16 C17 C18 120.8(6) . .
C16 C17 H17 119.6 . .
C18 C17 H17 119.6 . .
C17 C18 C19 120.0(6) . .
C17 C18 H18 120.0 . .
C19 C18 H18 120.0 . .
C18 C19 C14 120.0(6) . .
C18 C19 H19 120.0 . .
C14 C19 H19 120.0 . .
O3 C20 O2 125.6(5) . .
O3 C20 C21 119.5(5) . .
O2 C20 C21 114.7(5) . .
N3 C21 C29 117.9(4) . .
N3 C21 C20 105.8(4) . .
C29 C21 C20 105.8(4) . .
N3 C21 C22 108.9(4) . .
C29 C21 C22 110.7(4) . .
C20 C21 C22 107.0(4) . .
N4 C22 C23 111.3(5) . .
N4 C22 C21 108.9(4) . .
C23 C22 C21 113.3(4) . .
N4 C22 H22 107.7 . .
C23 C22 H22 107.7 . .
C21 C22 H22 107.7 . .
C28 C23 C24 115.6(5) . .
C28 C23 C22 121.1(5) . .
C24 C23 C22 123.3(5) . .
C25 C24 C23 120.3(5) . .
C25 C24 Br1 116.9(5) . .
C23 C24 Br1 122.8(4) . .
C24 C25 C26 119.1(7) . .
C24 C25 H25 120.4 . .
C26 C25 H25 120.4 . .
C25 C26 C27 121.2(6) . .
C25 C26 H26 119.4 . .
C27 C26 H26 119.4 . .
C28 C27 C26 120.1(6) . .
C28 C27 H27 120.0 . .
C26 C27 H27 120.0 . .
C27 C28 C23 123.4(6) . .
C27 C28 H28 118.3 . .
C23 C28 H28 118.3 . .
C21 C29 H29A 109.5 . .
C21 C29 H29B 109.5 . .
H29A C29 H29B 109.5 . .
C21 C29 H29C 109.5 . .
H29A C29 H29C 109.5 . .
H29B C29 H29C 109.5 . .
N5 C30 C31 104.9(5) . .
N5 C30 C35 116.4(5) . .
C31 C30 C35 110.5(5) . .
N5 C30 H30 108.3 . .
C31 C30 H30 108.3 . .
C35 C30 H30 108.3 . .
N6 C31 C30 104.0(5) . .
N6 C31 C32 116.9(5) . .
C30 C31 C32 110.3(5) . .
N6 C31 H31 108.4 . .
C30 C31 H31 108.4 . .
C32 C31 H31 108.4 . .
C31 C32 C33 105.8(6) . .
C31 C32 H32A 110.6 . .
C33 C32 H32A 110.6 . .
C31 C32 H32B 110.6 . .
C33 C32 H32B 110.6 . .
H32A C32 H32B 108.7 . .
C34 C33 C32 112.0(6) . .
C34 C33 H33A 109.2 . .
C32 C33 H33A 109.2 . .
C34 C33 H33B 109.2 . .
C32 C33 H33B 109.2 . .
H33A C33 H33B 107.9 . .
C33 C34 C35 115.7(6) . .
C33 C34 H34A 108.4 . .
C35 C34 H34A 108.4 . .
C33 C34 H34B 108.4 . .
C35 C34 H34B 108.4 . .
H34A C34 H34B 107.4 . .
C34 C35 C30 107.7(6) . .
C34 C35 H35A 110.2 . .
C30 C35 H35A 110.2 . .
C34 C35 H35B 110.2 . .
C30 C35 H35B 110.2 . .
H35A C35 H35B 108.5 . .
N5 C36 C37 114.9(5) . .
N5 C36 H36A 108.5 . .
C37 C36 H36A 108.5 . .
N5 C36 H36B 108.5 . .
C37 C36 H36B 108.5 . .
H36A C36 H36B 107.5 . .
C38 C37 C42 118.5(6) . .
C38 C37 C36 119.4(6) . .
C42 C37 C36 122.1(6) . .
C39 C38 C37 121.5(7) . .
C39 C38 H38 119.2 . .
C37 C38 H38 119.2 . .
C40 C39 C38 122.2(7) . .
C40 C39 H39 118.9 . .
C38 C39 H39 118.9 . .
C39 C40 C41 121.9(7) . .
C39 C40 H40 119.1 . .
C41 C40 H40 119.1 . .
C46 C41 C42 120.8(7) . .
C46 C41 C40 123.4(7) . .
C42 C41 C40 115.7(6) . .
C37 C42 C41 120.1(7) . .
C37 C42 C43 121.2(6) . .
C41 C42 C43 118.7(7) . .
C44 C43 C42 114.9(7) . .
C44 C43 H43 122.6 . .
C42 C43 H43 122.6 . .
C43 C44 C45 124.8(8) . .
C43 C44 H44 117.6 . .
C45 C44 H44 117.6 . .
C46 C45 C44 120.4(8) . .
C46 C45 H45 119.8 . .
C44 C45 H45 119.8 . .
C45 C46 C41 120.3(8) . .
C45 C46 H46 119.8 . .
C41 C46 H46 119.8 . .
N6 C47 C48 114.7(5) . .
N6 C47 H47A 108.6 . .
C48 C47 H47A 108.6 . .
N6 C47 H47B 108.6 . .
C48 C47 H47B 108.6 . .
H47A C47 H47B 107.6 . .
C49 C48 C53 122.5(6) . .
C49 C48 C47 119.0(6) . .
C53 C48 C47 118.4(6) . .
C48 C49 C50 118.5(7) . .
C48 C49 H49 120.8 . .
C50 C49 H49 120.8 . .
C51 C50 C49 118.0(7) . .
C51 C50 H50 121.0 . .
C49 C50 H50 121.0 . .
C52 C51 C50 126.1(8) . .
C52 C51 H51 117.0 . .
C50 C51 H51 117.0 . .
C51 C52 C57 123.2(7) . .
C51 C52 C53 118.0(8) . .
C57 C52 C53 118.4(8) . .
C54 C53 C52 119.3(7) . .
C54 C53 C48 123.9(7) . .
C52 C53 C48 116.8(7) . .
C55 C54 C53 123.8(8) . .
C55 C54 H54 118.1 . .
C53 C54 H54 118.1 . .
C54 C55 C56 117.1(8) . .
C54 C55 H55 121.5 . .
C56 C55 H55 121.5 . .
C57 C56 C55 117.9(8) . .
C57 C56 H56 121.1 . .
C55 C56 H56 121.1 . .
C56 C57 C52 123.2(8) . .
C56 C57 H57 118.4 . .
C52 C57 H57 118.4 . .
Cl1 C58 Cl2 110.6(6) . .
Cl1 C58 H58A 109.5 . .
Cl2 C58 H58A 109.5 . .
Cl1 C58 H58B 109.5 . .
Cl2 C58 H58B 109.5 . .
H58A C58 H58B 108.1 . .
Cl4 C59 Cl3 113.6(10) . .
Cl4 C59 H59A 108.8 . .
Cl3 C59 H59A 108.8 . .
Cl4 C59 H59B 108.8 . .
Cl3 C59 H59B 108.8 . .
H59A C59 H59B 107.7 . .
Cl3' C59' Cl4' 101(3) . .
Cl3' C59' H59C 111.6 . .
Cl4' C59' H59C 111.5 . .
Cl3' C59' H59D 111.6 . .
Cl4' C59' H59D 111.5 . .
H59C C59' H59D 109.4 . .
Cl6 C60 Cl5 107.4(7) . .
Cl6 C60 H60A 110.2 . .
Cl5 C60 H60A 110.2 . .
Cl6 C60 H60B 110.2 . .
Cl5 C60 H60B 110.2 . .
H60A C60 H60B 108.5 . .
Cl8 C61 Cl7 58.5(16) 2_556 .
Cl8 C61 Cl8 46.1(14) 2_556 .
Cl7 C61 Cl8 104.4(16) . .
Cl8 C61 H61A 127.8 2_556 .
Cl7 C61 H61A 111.2 . .
Cl8 C61 H61A 110.0 . .
Cl8 C61 H61B 123.3 2_556 .
Cl7 C61 H61B 111.6 . .
Cl8 C61 H61B 111.2 . .
H61A C61 H61B 108.3 . .

loop_
_geom_bond_atom_site_label_1
_geom_bond_atom_site_label_2
_geom_bond_distance
_geom_bond_site_symmetry_2
Ni1 N3 1.832(4) .
Ni1 N1 1.843(5) .
Ni1 O2 1.869(4) .
Ni1 N2 1.903(5) .
Br1 C24 1.859(6) .
P1 O4 1.496(4) .
P1 N5 1.648(5) .
P1 N4 1.657(4) .
P1 N6 1.674(5) .
Cl1 C58 1.709(11) .
Cl2 C58 1.714(11) .
Cl3 C59 1.693(16) .
Cl4 C59 1.688(17) .
Cl3' C59' 1.70(5) .
Cl3' Cl3' 2.28(2) 2_757
Cl4' C59' 1.72(6) .
Cl5 C60 1.712(13) .
Cl6 C60 1.681(11) .
Cl7 Cl8 1.459(10) 2_556
Cl7 C61 1.71(3) .
Cl8 C61 0.97(3) 2_556
Cl8 Cl8 1.255(16) 2_556
Cl8 Cl7 1.459(10) 2_556
Cl8 C61 1.71(3) .
N1 C1 1.339(8) .
N1 C7 1.394(7) .
N2 C6 1.304(7) .
N2 C2 1.368(8) .
N3 C13 1.316(6) .
N3 C21 1.529(7) .
N4 C22 1.456(7) .
N4 H4 0.8600 .
N5 C36 1.473(8) .
N5 C30 1.488(7) .
N6 C47 1.418(8) .
N6 C31 1.476(8) .
O1 C1 1.250(8) .
O2 C20 1.289(7) .
O3 C20 1.226(7) .
C1 C2 1.480(9) .
C2 C3 1.390(9) .
C3 C4 1.371(10) .
C3 H3 0.9300 .
C4 C5 1.423(10) .
C4 H4A 0.9300 .
C5 C6 1.421(9) .
C5 H5 0.9300 .
C6 H6 0.9300 .
C7 C12 1.420(9) .
C7 C8 1.426(8) .
C8 C9 1.393(8) .
C8 C13 1.473(8) .
C9 C10 1.392(10) .
C9 H9 0.9300 .
C10 C11 1.339(10) .
C10 H10 0.9300 .
C11 C12 1.290(9) .
C11 H11 0.9300 .
C12 H12 0.9300 .
C13 C14 1.532(7) .
C14 C15 1.397(8) .
C14 C19 1.423(8) .
C15 C16 1.410(9) .
C15 H15 0.9300 .
C16 C17 1.315(9) .
C16 H16 0.9300 .
C17 C18 1.348(9) .
C17 H17 0.9300 .
C18 C19 1.385(8) .
C18 H18 0.9300 .
C19 H19 0.9300 .
C20 C21 1.559(7) .
C21 C29 1.536(8) .
C21 C22 1.598(7) .
C22 C23 1.522(8) .
C22 H22 0.9800 .
C23 C28 1.430(8) .
C23 C24 1.479(9) .
C24 C25 1.395(9) .
C25 C26 1.403(9) .
C25 H25 0.9300 .
C26 C27 1.407(10) .
C26 H26 0.9300 .
C27 C28 1.329(9) .
C27 H27 0.9300 .
C28 H28 0.9300 .
C29 H29A 0.9600 .
C29 H29B 0.9600 .
C29 H29C 0.9600 .
C30 C31 1.490(9) .
C30 C35 1.532(9) .
C30 H30 0.9800 .
C31 C32 1.538(8) .
C31 H31 0.9800 .
C32 C33 1.563(10) .
C32 H32A 0.9700 .
C32 H32B 0.9700 .
C33 C34 1.473(10) .
C33 H33A 0.9700 .
C33 H33B 0.9700 .
C34 C35 1.529(10) .
C34 H34A 0.9700 .
C34 H34B 0.9700 .
C35 H35A 0.9700 .
C35 H35B 0.9700 .
C36 C37 1.543(9) .
C36 H36A 0.9700 .
C36 H36B 0.9700 .
C37 C38 1.394(10) .
C37 C42 1.408(9) .
C38 C39 1.382(10) .
C38 H38 0.9300 .
C39 C40 1.264(10) .
C39 H39 0.9300 .
C40 C41 1.491(11) .
C40 H40 0.9300 .
C41 C46 1.403(10) .
C41 C42 1.428(10) .
C42 C43 1.436(10) .
C43 C44 1.383(10) .
C43 H43 0.9300 .
C44 C45 1.394(11) .
C44 H44 0.9300 .
C45 C46 1.288(11) .
C45 H45 0.9300 .
C46 H46 0.9300 .
C47 C48 1.560(9) .
C47 H47A 0.9700 .
C47 H47B 0.9700 .
C48 C49 1.325(10) .
C48 C53 1.449(10) .
C49 C50 1.444(10) .
C49 H49 0.9300 .
C50 C51 1.340(11) .
C50 H50 0.9300 .
C51 C52 1.328(11) .
C51 H51 0.9300 .
C52 C57 1.392(11) .
C52 C53 1.423(10) .
C53 C54 1.370(11) .
C54 C55 1.350(11) .
C54 H54 0.9300 .
C55 C56 1.510(12) .
C55 H55 0.9300 .
C56 C57 1.348(12) .
C56 H56 0.9300 .
C57 H57 0.9300 .
C58 H58A 0.9700 .
C58 H58B 0.9700 .
C59 H59A 0.9700 .
C59 H59B 0.9700 .
C59' H59C 0.9700 .
C59' H59D 0.9700 .
C60 H60A 0.9700 .
C60 H60B 0.9700 .
C61 Cl8 0.97(3) 2_556
C61 H61A 0.9599 .
C61 H61B 0.9600 .

loop_
_geom_torsion_atom_site_label_1
_geom_torsion_atom_site_label_2
_geom_torsion_atom_site_label_3
_geom_torsion_atom_site_label_4
_geom_torsion
_geom_torsion_site_symmetry_1
_geom_torsion_site_symmetry_4
N3 Ni1 N1 C1 155.2(5) . .
O2 Ni1 N1 C1 -79.4(17) . .
N2 Ni1 N1 C1 -12.6(5) . .
N3 Ni1 N1 C7 -24.0(5) . .
O2 Ni1 N1 C7 101.4(16) . .
N2 Ni1 N1 C7 168.2(5) . .
N3 Ni1 N2 C6 80.7(11) . .
N1 Ni1 N2 C6 -178.3(5) . .
O2 Ni1 N2 C6 -4.6(5) . .
N3 Ni1 N2 C2 -86.6(11) . .
N1 Ni1 N2 C2 14.4(4) . .
O2 Ni1 N2 C2 -172.0(4) . .
N1 Ni1 N3 C13 13.4(5) . .
O2 Ni1 N3 C13 -161.0(4) . .
N2 Ni1 N3 C13 113.2(10) . .
N1 Ni1 N3 C21 -158.4(3) . .
O2 Ni1 N3 C21 27.2(3) . .
N2 Ni1 N3 C21 -58.6(11) . .
O4 P1 N4 C22 -179.3(4) . .
N5 P1 N4 C22 50.8(5) . .
N6 P1 N4 C22 -52.3(5) . .
O4 P1 N5 C36 -39.8(5) . .
N4 P1 N5 C36 81.0(5) . .
N6 P1 N5 C36 -163.2(4) . .
O4 P1 N5 C30 114.5(4) . .
N4 P1 N5 C30 -124.8(4) . .
N6 P1 N5 C30 -9.0(4) . .
O4 P1 N6 C47 59.3(5) . .
N5 P1 N6 C47 -173.0(5) . .
N4 P1 N6 C47 -62.6(5) . .
O4 P1 N6 C31 -144.5(4) . .
N5 P1 N6 C31 -16.8(4) . .
N4 P1 N6 C31 93.6(4) . .
N3 Ni1 O2 C20 -19.3(4) . .
N1 Ni1 O2 C20 -145.1(15) . .
N2 Ni1 O2 C20 148.4(4) . .
C7 N1 C1 O1 11.7(11) . .
Ni1 N1 C1 O1 -167.6(7) . .
C7 N1 C1 C2 -173.0(5) . .
Ni1 N1 C1 C2 7.7(7) . .
C6 N2 C2 C3 -2.6(9) . .
Ni1 N2 C2 C3 166.1(5) . .
C6 N2 C2 C1 177.6(6) . .
Ni1 N2 C2 C1 -13.8(7) . .
O1 C1 C2 N2 -179.7(6) . .
N1 C1 C2 N2 4.5(8) . .
O1 C1 C2 C3 0.4(12) . .
N1 C1 C2 C3 -175.4(7) . .
N2 C2 C3 C4 6.2(11) . .
C1 C2 C3 C4 -173.9(7) . .
C2 C3 C4 C5 -3.3(12) . .
C3 C4 C5 C6 -2.8(10) . .
C2 N2 C6 C5 -3.9(10) . .
Ni1 N2 C6 C5 -170.2(5) . .
C4 C5 C6 N2 6.6(10) . .
C1 N1 C7 C12 28.6(9) . .
Ni1 N1 C7 C12 -152.2(5) . .
C1 N1 C7 C8 -160.6(6) . .
Ni1 N1 C7 C8 18.6(8) . .
N1 C7 C8 C9 -179.4(5) . .
C12 C7 C8 C9 -8.1(8) . .
N1 C7 C8 C13 3.7(9) . .
C12 C7 C8 C13 175.0(6) . .
C7 C8 C9 C10 5.0(9) . .
C13 C8 C9 C10 -178.0(6) . .
C8 C9 C10 C11 2.5(11) . .
C9 C10 C11 C12 -6.9(12) . .
C10 C11 C12 C7 3.4(12) . .
N1 C7 C12 C11 175.7(7) . .
C8 C7 C12 C11 4.4(10) . .
C21 N3 C13 C8 173.8(5) . .
Ni1 N3 C13 C8 3.2(7) . .
C21 N3 C13 C14 -5.9(8) . .
Ni1 N3 C13 C14 -176.5(4) . .
C9 C8 C13 N3 167.8(5) . .
C7 C8 C13 N3 -15.3(9) . .
C9 C8 C13 C14 -12.4(7) . .
C7 C8 C13 C14 164.4(5) . .
N3 C13 C14 C15 96.1(7) . .
C8 C13 C14 C15 -83.6(7) . .
N3 C13 C14 C19 -87.5(7) . .
C8 C13 C14 C19 92.7(6) . .
C19 C14 C15 C16 -0.1(9) . .
C13 C14 C15 C16 176.4(6) . .
C14 C15 C16 C17 1.1(10) . .
C15 C16 C17 C18 -3.7(11) . .
C16 C17 C18 C19 5.1(10) . .
C17 C18 C19 C14 -4.1(9) . .
C15 C14 C19 C18 1.5(9) . .
C13 C14 C19 C18 -174.9(5) . .
Ni1 O2 C20 O3 -171.8(5) . .
Ni1 O2 C20 C21 4.9(6) . .
C13 N3 C21 C29 40.6(7) . .
Ni1 N3 C21 C29 -147.3(4) . .
C13 N3 C21 C20 158.7(5) . .
Ni1 N3 C21 C20 -29.2(4) . .
C13 N3 C21 C22 -86.6(6) . .
Ni1 N3 C21 C22 85.5(4) . .
O3 C20 C21 N3 -167.2(5) . .
O2 C20 C21 N3 15.9(6) . .
O3 C20 C21 C29 -41.3(6) . .
O2 C20 C21 C29 141.8(5) . .
O3 C20 C21 C22 76.8(6) . .
O2 C20 C21 C22 -100.1(5) . .
P1 N4 C22 C23 86.1(5) . .
P1 N4 C22 C21 -148.3(4) . .
N3 C21 C22 N4 177.0(4) . .
C29 C21 C22 N4 45.8(6) . .
C20 C21 C22 N4 -69.0(5) . .
N3 C21 C22 C23 -58.5(6) . .
C29 C21 C22 C23 170.3(5) . .
C20 C21 C22 C23 55.4(6) . .
N4 C22 C23 C28 41.5(6) . .
C21 C22 C23 C28 -81.7(6) . .
N4 C22 C23 C24 -137.7(5) . .
C21 C22 C23 C24 99.2(6) . .
C28 C23 C24 C25 -0.9(8) . .
C22 C23 C24 C25 178.4(5) . .
C28 C23 C24 Br1 -179.7(4) . .
C22 C23 C24 Br1 -0.5(7) . .
C23 C24 C25 C26 -1.0(9) . .
Br1 C24 C25 C26 178.0(5) . .
C24 C25 C26 C27 -0.2(9) . .
C25 C26 C27 C28 3.3(10) . .
C26 C27 C28 C23 -5.5(9) . .
C24 C23 C28 C27 4.2(8) . .
C22 C23 C28 C27 -175.1(5) . .
C36 N5 C30 C31 -173.9(5) . .
P1 N5 C30 C31 31.4(6) . .
C36 N5 C30 C35 -51.5(8) . .
P1 N5 C30 C35 153.9(5) . .
C47 N6 C31 C30 -166.9(5) . .
P1 N6 C31 C30 36.7(5) . .
C47 N6 C31 C32 -45.1(8) . .
P1 N6 C31 C32 158.5(5) . .
N5 C30 C31 N6 -41.8(6) . .
C35 C30 C31 N6 -167.9(5) . .
N5 C30 C31 C32 -167.9(5) . .
C35 C30 C31 C32 65.9(7) . .
N6 C31 C32 C33 179.1(6) . .
C30 C31 C32 C33 -62.4(7) . .
C31 C32 C33 C34 55.4(7) . .
C32 C33 C34 C35 -53.2(9) . .
C33 C34 C35 C30 51.5(8) . .
N5 C30 C35 C34 -175.9(5) . .
C31 C30 C35 C34 -56.5(7) . .
C30 N5 C36 C37 -55.2(8) . .
P1 N5 C36 C37 96.2(6) . .
N5 C36 C37 C38 -53.6(8) . .
N5 C36 C37 C42 127.6(7) . .
C42 C37 C38 C39 1.0(10) . .
C36 C37 C38 C39 -177.9(6) . .
C37 C38 C39 C40 0.3(11) . .
C38 C39 C40 C41 -2.9(12) . .
C39 C40 C41 C46 -178.5(8) . .
C39 C40 C41 C42 4.1(11) . .
C38 C37 C42 C41 0.4(10) . .
C36 C37 C42 C41 179.3(6) . .
C38 C37 C42 C43 -179.7(6) . .
C36 C37 C42 C43 -0.9(10) . .
C46 C41 C42 C37 179.7(7) . .
C40 C41 C42 C37 -2.7(10) . .
C46 C41 C42 C43 -0.1(10) . .
C40 C41 C42 C43 177.4(6) . .
C37 C42 C43 C44 -179.3(7) . .
C41 C42 C43 C44 0.5(10) . .
C42 C43 C44 C45 0.6(12) . .
C43 C44 C45 C46 -2.2(13) . .
C44 C45 C46 C41 2.5(13) . .
C42 C41 C46 C45 -1.5(12) . .
C40 C41 C46 C45 -178.8(8) . .
C31 N6 C47 C48 95.2(7) . .
P1 N6 C47 C48 -111.8(5) . .
N6 C47 C48 C49 9.1(9) . .
N6 C47 C48 C53 -174.2(6) . .
C53 C48 C49 C50 -0.2(11) . .
C47 C48 C49 C50 176.4(6) . .
C48 C49 C50 C51 -0.4(11) . .
C49 C50 C51 C52 -0.7(13) . .
C50 C51 C52 C57 175.2(8) . .
C50 C51 C52 C53 2.2(13) . .
C51 C52 C53 C54 175.7(8) . .
C57 C52 C53 C54 2.3(11) . .
C51 C52 C53 C48 -2.6(11) . .
C57 C52 C53 C48 -175.9(7) . .
C49 C48 C53 C54 -176.5(8) . .
C47 C48 C53 C54 6.9(11) . .
C49 C48 C53 C52 1.7(11) . .
C47 C48 C53 C52 -174.9(6) . .
C52 C53 C54 C55 4.1(12) . .
C48 C53 C54 C55 -177.7(7) . .
C53 C54 C55 C56 -7.4(12) . .
C54 C55 C56 C57 4.4(12) . .
C55 C56 C57 C52 1.8(13) . .
C51 C52 C57 C56 -178.1(9) . .
C53 C52 C57 C56 -5.1(13) . .
Cl3' Cl3' C59' Cl4' -147(3) 2_757 .
Cl8 Cl7 C61 Cl8 -3.6(4) 2_556 .
C61 Cl8 C61 Cl8 2(6) 2_556 2_556
Cl7 Cl8 C61 Cl8 -172.3(7) 2_556 2_556
C61 Cl8 C61 Cl7 7(5) 2_556 .
Cl8 Cl8 C61 Cl7 4.3(5) 2_556 .
Cl7 Cl8 C61 Cl7 -168.0(11) 2_556 .
